data_4343387
loop_
_publ_author_name
'Zhang, Shaowei'
'Duan, Eryue'
'Han, Zongsu'
'Li, Leilei'
'Cheng, Peng'

_publ_section_title
;
 Lanthanide Coordination Polymers with 4,4'-Azobenzoic Acid: Enhanced
 Stability and Magnetocaloric Effect by Removing Guest Solvents.
;
_journal_issue 13
_journal_name_full 'Inorganic chemistry'
_journal_page_first 6498
_journal_page_last 6503
_journal_paper_doi 10.1021/acs.inorgchem.5b00797
_journal_volume 54
_journal_year 2015
_chemical_formula_sum 'C15 H8 Dy N2 O6'
_chemical_formula_weight 474.73
_chemical_name_systematic
; 
 ? 
;
_space_group_IT_number 14
_symmetry_cell_setting monoclinic
_symmetry_space_group_name_Hall '-P 2ybc'
_symmetry_space_group_name_H-M 'P 1 21/c 1'
_atom_sites_solution_hydrogens geom
_atom_sites_solution_primary direct
_atom_sites_solution_secondary difmap
_audit_creation_method SHELXL-97
_cell_angle_alpha 90.00
_cell_angle_beta 93.634(2)
_cell_angle_gamma 90.00
_cell_formula_units_Z 4
_cell_length_a 16.6746(4)
_cell_length_b 12.7263(3)
_cell_length_c 6.77786(18)
_cell_measurement_reflns_used 4028
_cell_measurement_temperature 121.50(14)
_cell_measurement_theta_max 28.9500
_cell_measurement_theta_min 3.4400
_cell_volume 1435.41(6)
_computing_structure_refinement 'SHELXL-97 (Sheldrick, 1997)'
_computing_structure_solution 'SHELXS-97 (Sheldrick, 1990)'
_diffrn_ambient_temperature 121.50(14)
_diffrn_detector_area_resol_mean 16.2116
_diffrn_measured_fraction_theta_full 0.985
_diffrn_measured_fraction_theta_max 0.985
_diffrn_measurement_device_type 'SuperNova, Single source at offset, Eos'
_diffrn_radiation_monochromator mirror
_diffrn_radiation_source 'SuperNova (Mo) X-ray Source'
_diffrn_radiation_type MoK\a
_diffrn_radiation_wavelength 0.71073
_diffrn_reflns_av_R_equivalents 0.0226
_diffrn_reflns_av_sigmaI/netI 0.0299
_diffrn_reflns_limit_h_max 19
_diffrn_reflns_limit_h_min -19
_diffrn_reflns_limit_k_max 15
_diffrn_reflns_limit_k_min -9
_diffrn_reflns_limit_l_max 7
_diffrn_reflns_limit_l_min -8
_diffrn_reflns_number 5510
_diffrn_reflns_theta_full 25.01
_diffrn_reflns_theta_max 25.01
_diffrn_reflns_theta_min 2.92
_exptl_absorpt_coefficient_mu 5.242
_exptl_absorpt_correction_T_max 0.6791
_exptl_absorpt_correction_T_min 0.5273
_exptl_absorpt_correction_type multi-scan
_exptl_absorpt_process_details SADABS
_exptl_crystal_colour Orange
_exptl_crystal_density_diffrn 2.197
_exptl_crystal_density_method 'not measured'
_exptl_crystal_description Block
_exptl_crystal_F_000 904
_exptl_crystal_size_max 0.14
_exptl_crystal_size_mid 0.10
_exptl_crystal_size_min 0.08
_refine_diff_density_max 4.241
_refine_diff_density_min -3.075
_refine_diff_density_rms 0.236
_refine_ls_extinction_method none
_refine_ls_goodness_of_fit_ref 1.150
_refine_ls_hydrogen_treatment mixed
_refine_ls_matrix_type full
_refine_ls_number_parameters 217
_refine_ls_number_reflns 2483
_refine_ls_number_restraints 18
_refine_ls_restrained_S_all 1.147
_refine_ls_R_factor_all 0.0445
_refine_ls_R_factor_gt 0.0427
_refine_ls_shift/su_max 0.000
_refine_ls_shift/su_mean 0.000
_refine_ls_structure_factor_coef Fsqd
_refine_ls_weighting_details 'calc w=1/[\s^2^(Fo^2^)+(0.0227P)^2^+41.9584P] where P=(Fo^2^+2Fc^2^)/3'
_refine_ls_weighting_scheme calc
_refine_ls_wR_factor_gt 0.1017
_refine_ls_wR_factor_ref 0.1025
_reflns_number_gt 2354
_reflns_number_total 2483
_reflns_threshold_expression >2sigma(I)
_cod_data_source_file ic5b00797_si_002.cif
_cod_data_source_block 3
_cod_depositor_comments
;
The following automatic conversions were performed:

'_symmetry_cell_setting' value 'Monoclinic' changed to 'monoclinic'
according to
/usr/data/users/saulius/crontab/automatic-downloads/rss-feeds/ACS/lib/dictionaries/cif_core.dic
dictionary named 'cif_core.dic' version 2.4.2 from 2011-04-26.

'_exptl_absorpt_correction_type' value 'Multi-scan' changed to
'multi-scan' according to
/usr/data/users/saulius/crontab/automatic-downloads/rss-feeds/ACS/lib/dictionaries/cif_core.dic
dictionary named 'cif_core.dic' version 2.4.2 from 2011-04-26.

Automatic conversion script
Id: cif_fix_values 3271 2015-04-21 07:52:19Z andrius 

 Adding full bibliography for 4343385--4343387.cif.
;
_cod_original_sg_symbol_H-M P21/c
_cod_database_code 4343387

loop_
_symmetry_equiv_pos_as_xyz
'x, y, z'
'-x, y+1/2, -z+1/2'
'-x, -y, -z'
'x, -y-1/2, z-1/2'

loop_
_atom_site_label
_atom_site_type_symbol
_atom_site_fract_x
_atom_site_fract_y
_atom_site_fract_z
_atom_site_U_iso_or_equiv
_atom_site_adp_type
_atom_site_occupancy
_atom_site_symmetry_multiplicity
_atom_site_calc_flag
_atom_site_refinement_flags
Dy1 Dy 0.95253(2) 0.37124(3) 0.38572(6) 0.00392(14) Uani 1 1 d .
O1 O 0.8869(3) 0.3874(5) 0.0839(8) 0.0055(12) Uani 1 1 d .
O2 O 0.8480(3) 0.2562(5) 0.4147(9) 0.0080(12) Uani 1 1 d .
O3 O 0.8640(4) 0.4644(5) 0.5643(9) 0.0107(13) Uani 1 1 d .
O4 O 1.0860(4) 0.3830(5) 0.3131(10) 0.0131(14) Uani 1 1 d .
O5 O 0.9702(4) 0.5497(5) 0.3150(9) 0.0123(13) Uani 1 1 d .
O6 O 1.0086(4) 0.7128(5) 0.2827(9) 0.0087(13) Uani 1 1 d .
N1 N 0.5093(5) 0.4157(6) 0.1699(12) 0.0140(17) Uani 1 1 d .
N2 N 0.4585(4) 0.3433(7) 0.1399(12) 0.0145(17) Uani 1 1 d .
C1 C 0.8332(5) 0.3273(7) 0.0069(12) 0.0072(17) Uani 1 1 d .
C2 C 0.7465(5) 0.3523(7) 0.0327(14) 0.0125(19) Uani 1 1 d U
C3 C 0.6867(5) 0.2824(7) -0.0327(13) 0.0110(18) Uani 1 1 d U
H3 H 0.6999 0.2228 -0.1030 0.013 Uiso 1 1 calc R
C4 C 0.6071(6) 0.3011(8) 0.0064(14) 0.0146(19) Uani 1 1 d .
H4 H 0.5670 0.2541 -0.0371 0.018 Uiso 1 1 calc R
C5 C 0.5882(5) 0.3901(7) 0.1106(13) 0.0117(19) Uani 1 1 d .
C6 C 0.6473(5) 0.4644(7) 0.1683(14) 0.0127(19) Uani 1 1 d .
H6 H 0.6332 0.5264 0.2301 0.015 Uiso 1 1 calc R
C7 C 0.7269(5) 0.4447(7) 0.1326(13) 0.0101(18) Uani 1 1 d .
H7 H 0.7669 0.4921 0.1743 0.012 Uiso 1 1 calc R
C8 C 0.3811(6) 0.3721(7) 0.2001(14) 0.0129(19) Uani 1 1 d .
C9 C 0.3183(5) 0.3035(7) 0.1451(13) 0.0126(19) Uani 1 1 d .
H9 H 0.3284 0.2422 0.0762 0.015 Uiso 1 1 calc R
C10 C 0.2403(5) 0.3273(8) 0.1939(15) 0.016(2) Uani 1 1 d .
H10 H 0.1982 0.2821 0.1560 0.019 Uiso 1 1 calc R
C11 C 0.2253(5) 0.4175(7) 0.2984(13) 0.0103(18) Uani 1 1 d .
C12 C 0.2894(5) 0.4858(7) 0.3554(13) 0.0113(18) Uani 1 1 d .
H12 H 0.2795 0.5469 0.4250 0.014 Uiso 1 1 calc R
C13 C 0.3670(5) 0.4621(8) 0.3084(14) 0.0132(19) Uani 1 1 d .
H13 H 0.4093 0.5062 0.3491 0.016 Uiso 1 1 calc R
C14 C 0.1427(5) 0.4482(7) 0.3540(13) 0.0100(18) Uani 1 1 d .
C15 C 0.9753(5) 0.6309(6) 0.2099(12) 0.0050(16) Uani 1 1 d U

loop_
_atom_site_aniso_label
_atom_site_aniso_U_11
_atom_site_aniso_U_22
_atom_site_aniso_U_33
_atom_site_aniso_U_23
_atom_site_aniso_U_13
_atom_site_aniso_U_12
Dy1 0.0033(2) 0.0019(2) 0.0066(2) -0.00063(15) 0.00091(13) -0.00045(15)
O1 0.005(3) 0.006(3) 0.005(3) 0.002(2) 0.001(2) 0.000(2)
O2 0.009(3) 0.008(3) 0.007(3) -0.001(2) 0.000(2) -0.001(2)
O3 0.009(3) 0.007(3) 0.016(3) -0.007(3) 0.003(2) -0.001(2)
O4 0.005(3) 0.012(3) 0.023(4) -0.008(3) 0.006(3) -0.001(3)
O5 0.018(3) 0.004(3) 0.015(3) -0.001(3) 0.002(3) -0.004(3)
O6 0.009(3) 0.003(3) 0.014(3) 0.003(2) 0.001(2) 0.002(2)
N1 0.009(4) 0.016(4) 0.017(4) -0.001(3) 0.001(3) 0.002(3)
N2 0.006(4) 0.017(4) 0.020(4) 0.003(3) 0.001(3) 0.000(3)
C1 0.006(4) 0.008(4) 0.007(4) 0.001(3) 0.003(3) 0.001(3)
C2 0.011(2) 0.012(2) 0.014(2) 0.0000(18) 0.0000(18) 0.0011(18)
C3 0.011(2) 0.011(2) 0.011(2) -0.0006(18) 0.0022(18) 0.0014(18)
C4 0.011(4) 0.015(5) 0.017(5) 0.003(4) -0.002(4) -0.002(4)
C5 0.010(4) 0.016(5) 0.009(4) 0.003(4) -0.003(3) 0.001(4)
C6 0.014(5) 0.006(4) 0.018(5) -0.001(4) -0.002(4) 0.001(4)
C7 0.010(4) 0.006(4) 0.014(4) 0.002(4) -0.001(3) 0.000(3)
C8 0.014(5) 0.011(5) 0.013(5) 0.000(4) 0.001(4) 0.002(4)
C9 0.014(5) 0.011(5) 0.013(4) -0.003(4) 0.004(4) 0.002(4)
C10 0.007(4) 0.015(5) 0.025(5) -0.006(4) 0.001(4) -0.003(4)
C11 0.011(4) 0.010(4) 0.010(4) 0.001(4) -0.002(3) -0.001(4)
C12 0.010(4) 0.010(4) 0.013(4) -0.002(4) 0.000(3) 0.003(4)
C13 0.009(4) 0.015(5) 0.016(5) 0.005(4) 0.002(4) -0.004(4)
C14 0.012(4) 0.004(4) 0.014(4) 0.003(4) 0.001(3) -0.002(4)
C15 0.0047(18) 0.0053(19) 0.0052(18) 0.0002(10) 0.0007(10) 0.0001(10)

loop_
_atom_type_symbol
_atom_type_description
_atom_type_scat_dispersion_real
_atom_type_scat_dispersion_imag
_atom_type_scat_source
C C 0.0033 0.0016 'International Tables Vol C Tables 4.2.6.8 and 6.1.1.4'
H H 0.0000 0.0000 'International Tables Vol C Tables 4.2.6.8 and 6.1.1.4'
Dy Dy -0.1892 4.4098 'International Tables Vol C Tables 4.2.6.8 and 6.1.1.4'
N N 0.0061 0.0033 'International Tables Vol C Tables 4.2.6.8 and 6.1.1.4'
O O 0.0106 0.0060 'International Tables Vol C Tables 4.2.6.8 and 6.1.1.4'

loop_
_geom_angle_atom_site_label_1
_geom_angle_atom_site_label_2
_geom_angle_atom_site_label_3
_geom_angle
_geom_angle_site_symmetry_1
_geom_angle_site_symmetry_3
O1 Dy1 O2 79.0(2) . .
O1 Dy1 O3 98.0(2) . .
O2 Dy1 O3 76.6(2) . .
O1 Dy1 O4 102.6(2) . .
O2 Dy1 O4 143.6(2) . .
O3 Dy1 O4 137.5(2) . .
O1 Dy1 O5 77.7(2) . .
O2 Dy1 O5 137.9(2) . .
O3 Dy1 O5 72.6(2) . .
O4 Dy1 O5 76.1(2) . .
O1 Dy1 O6 77.2(2) . 2_745
O2 Dy1 O6 74.7(2) . 2_745
O3 Dy1 O6 151.3(2) . 2_745
O4 Dy1 O6 70.4(2) . 2_745
O5 Dy1 O6 132.0(2) . 2_745
O1 Dy1 O6 156.8(2) . 3_766
O2 Dy1 O6 78.9(2) . 3_766
O3 Dy1 O6 83.5(2) . 3_766
O4 Dy1 O6 91.2(2) . 3_766
O5 Dy1 O6 124.2(2) . 3_766
O6 Dy1 O6 90.32(10) 2_745 3_766
O1 Dy1 O5 151.1(2) . 3_766
O2 Dy1 O5 122.3(2) . 3_766
O3 Dy1 O5 71.6(2) . 3_766
O4 Dy1 O5 72.5(2) . 3_766
O5 Dy1 O5 73.5(2) . 3_766
O6 Dy1 O5 124.6(2) 2_745 3_766
O6 Dy1 O5 51.1(2) 3_766 3_766
O1 Dy1 C15 173.4(2) . 3_766
O2 Dy1 C15 100.6(2) . 3_766
O3 Dy1 C15 75.6(2) . 3_766
O4 Dy1 C15 81.7(2) . 3_766
O5 Dy1 C15 98.7(2) . 3_766
O6 Dy1 C15 109.1(2) 2_745 3_766
O6 Dy1 C15 25.6(2) 3_766 3_766
O5 Dy1 C15 25.5(2) 3_766 3_766
O1 Dy1 Dy1 116.15(15) . 3_766
O2 Dy1 Dy1 142.25(15) . 3_766
O3 Dy1 Dy1 67.45(15) . 3_766
O4 Dy1 Dy1 70.13(15) . 3_766
O5 Dy1 Dy1 38.46(15) . 3_766
O6 Dy1 Dy1 140.23(14) 2_745 3_766
O6 Dy1 Dy1 85.90(14) 3_766 3_766
O5 Dy1 Dy1 35.02(14) 3_766 3_766
C15 Dy1 Dy1 60.31(16) 3_766 3_766
C1 O1 Dy1 127.3(5) . .
C1 O2 Dy1 138.7(5) 4_566 .
C14 O3 Dy1 140.4(6) 3_666 .
C14 O4 Dy1 134.8(6) 1_655 .
C15 O5 Dy1 157.4(6) . .
C15 O5 Dy1 94.5(5) . 3_766
Dy1 O5 Dy1 106.5(2) . 3_766
C15 O6 Dy1 128.6(5) . 2_755
C15 O6 Dy1 94.5(5) . 3_766
Dy1 O6 Dy1 135.0(3) 2_755 3_766
N2 N1 C5 114.0(8) . .
N1 N2 C8 112.1(8) . .
O1 C1 O2 123.9(8) . 4_565
O1 C1 C2 119.0(8) . .
O2 C1 C2 117.1(8) 4_565 .
C3 C2 C7 120.3(8) . .
C3 C2 C1 120.4(8) . .
C7 C2 C1 119.2(8) . .
C2 C3 C4 120.4(9) . .
C2 C3 H3 119.8 . .
C4 C3 H3 119.8 . .
C5 C4 C3 119.3(9) . .
C5 C4 H4 120.4 . .
C3 C4 H4 120.4 . .
C4 C5 C6 121.0(8) . .
C4 C5 N1 124.8(8) . .
C6 C5 N1 114.2(8) . .
C7 C6 C5 119.5(8) . .
C7 C6 H6 120.2 . .
C5 C6 H6 120.2 . .
C6 C7 C2 119.3(8) . .
C6 C7 H7 120.3 . .
C2 C7 H7 120.3 . .
C13 C8 C9 120.5(8) . .
C13 C8 N2 123.4(8) . .
C9 C8 N2 116.1(8) . .
C10 C9 C8 119.7(9) . .
C10 C9 H9 120.1 . .
C8 C9 H9 120.1 . .
C11 C10 C9 120.3(9) . .
C11 C10 H10 119.9 . .
C9 C10 H10 119.9 . .
C10 C11 C12 119.6(8) . .
C10 C11 C14 123.0(8) . .
C12 C11 C14 117.5(8) . .
C13 C12 C11 120.4(9) . .
C13 C12 H12 119.8 . .
C11 C12 H12 119.8 . .
C12 C13 C8 119.5(9) . .
C12 C13 H13 120.2 . .
C8 C13 H13 120.2 . .
O3 C14 O4 126.1(8) 3_666 1_455
O3 C14 C11 116.8(8) 3_666 .
O4 C14 C11 117.0(8) 1_455 .
O5 C15 O6 119.9(7) . .
O5 C15 Dy1 60.1(4) . 3_766
O6 C15 Dy1 59.9(4) . 3_766

loop_
_geom_bond_atom_site_label_1
_geom_bond_atom_site_label_2
_geom_bond_distance
_geom_bond_site_symmetry_2
Dy1 O1 2.268(6) .
Dy1 O2 2.294(6) .
Dy1 O3 2.297(6) .
Dy1 O4 2.314(6) .
Dy1 O5 2.344(6) .
Dy1 O6 2.425(6) 2_745
Dy1 O6 2.536(6) 3_766
Dy1 O5 2.541(6) 3_766
Dy1 C15 2.923(8) 3_766
Dy1 Dy1 3.9160(8) 3_766
O1 C1 1.264(11) .
O2 C1 1.265(11) 4_566
O3 C14 1.250(11) 3_666
O4 C14 1.276(11) 1_655
O5 C15 1.261(10) .
O5 Dy1 2.541(6) 3_766
O6 C15 1.267(10) .
O6 Dy1 2.425(6) 2_755
O6 Dy1 2.536(6) 3_766
N1 N2 1.258(11) .
N1 C5 1.437(12) .
N2 C8 1.426(12) .
C1 O2 1.265(11) 4_565
C1 C2 1.502(12) .
C2 C3 1.388(13) .
C2 C7 1.406(13) .
C3 C4 1.389(13) .
C3 H3 0.9300 .
C4 C5 1.382(14) .
C4 H4 0.9300 .
C5 C6 1.404(13) .
C6 C7 1.387(13) .
C6 H6 0.9300 .
C7 H7 0.9300 .
C8 C13 1.389(13) .
C8 C9 1.397(13) .
C9 C10 1.395(13) .
C9 H9 0.9300 .
C10 C11 1.380(13) .
C10 H10 0.9300 .
C11 C12 1.412(13) .
C11 C14 1.503(12) .
C12 C13 1.385(13) .
C12 H12 0.9300 .
C13 H13 0.9300 .
C14 O3 1.250(11) 3_666
C14 O4 1.276(11) 1_455
C15 Dy1 2.923(8) 3_766
